data_4113873
loop_
_publ_author_name
'Takashi Otani'
'Jun Takayama'
'Yoshiaki Sugihara'
'Akihiko Ishii'
'Juzo Nakayama'

_publ_contact_author_address
;
Department of Chemistry, Faculty of Science, Saitama University
Saitama, Saitama 338-8570, Japan
;
_publ_contact_author_email nakaj@post.saitama-u.ac.jp
_publ_contact_author_fax +81-48-858-3700
_publ_contact_author_name 'Dr. Juzo Nakayama'
_publ_contact_author_phone +81-48-858-3390
_publ_section_title
;
 \p-Face-Selective Diels-Alder Reactions of 3,4-Di-tert-butylthiophene
 1-Oxide and 1-Imide and Formation of 1,2-Thiazetidines
;
_journal_name_full 'Journal of the American Chemical Society'
_journal_page_first 8255
_journal_page_last 8263
_journal_paper_doi 10.1021/ja029867i
_journal_volume 125
_journal_year 2003
_chemical_compound_source 'Local laboratory'
_chemical_formula_moiety 'C17 H25 N O3 S '
_chemical_formula_sum 'C17 H25 N O3 S'
_chemical_formula_weight 323.455
_chemical_name_systematic
;
 ?
;
_space_group_IT_number 14
_symmetry_cell_setting monoclinic
_symmetry_space_group_name_Hall '-P 2ybc'
_symmetry_space_group_name_H-M 'P 1 21/c 1'
_audit_creation_method maXus
_cell_angle_alpha 90.00
_cell_angle_beta 100.686(2)
_cell_angle_gamma 90.00
_cell_formula_units_Z 4
_cell_length_a 8.7860(4)
_cell_length_b 8.8980(4)
_cell_length_c 21.6100(13)
_cell_measurement_temperature 153
_cell_volume 1660.13(15)
_computing_data_collection 'DIP Image plate'
_computing_data_reduction 'maXus (Mackay et al., 1999)'
_computing_structure_refinement 'SHELXL-97 (Sheldrick, 1997)'
_diffrn_measured_fraction_theta_full 0.936
_diffrn_measured_fraction_theta_max 0.936
_diffrn_measurement_device 'DIP Image plate'
_diffrn_radiation_source 'fine-focus sealed tube'
_diffrn_radiation_type ' MoK\a'
_diffrn_radiation_wavelength_id all
_diffrn_reflns_av_R_equivalents 0.035
_diffrn_reflns_limit_h_max 9
_diffrn_reflns_limit_h_min -10
_diffrn_reflns_limit_k_max 11
_diffrn_reflns_limit_k_min -10
_diffrn_reflns_limit_l_max 27
_diffrn_reflns_limit_l_min -27
_diffrn_reflns_number 10633
_diffrn_reflns_theta_full 27.05
_diffrn_reflns_theta_max 27.05
_diffrn_reflns_theta_min 0.00
_exptl_absorpt_coefficient_mu 0.207
_exptl_absorpt_correction_T_max 0.967
_exptl_absorpt_correction_T_min 0.795
_exptl_absorpt_correction_type multi-scan
_exptl_absorpt_process_details
;
multi-scan from symmetry-related measurements
 Sortav (Blessing 1995)
;
_exptl_crystal_colour Colourless
_exptl_crystal_density_diffrn 1.294
_exptl_crystal_description Cube
_refine_diff_density_max 0.348
_refine_diff_density_min -0.340
_refine_diff_density_rms 0.049
_refine_ls_extinction_coef 0.0186(15)
_refine_ls_extinction_expression Fc^*^=kFc[1+0.001xFc^2^\l^3^/sin(2\q)]^-1/4^
_refine_ls_extinction_method SHELXL
_refine_ls_goodness_of_fit_ref 1.029
_refine_ls_hydrogen_treatment refxyz
_refine_ls_matrix_type full
_refine_ls_number_parameters 200
_refine_ls_number_reflns 3405
_refine_ls_number_restraints 0
_refine_ls_restrained_S_all 1.029
_refine_ls_R_factor_all 0.0507
_refine_ls_R_factor_gt 0.0403
_refine_ls_shift/su_max 0.000
_refine_ls_shift/su_mean 0.000
_refine_ls_structure_factor_coef Fsqd
_refine_ls_weighting_details 'calc w=1/[\s^2^(Fo^2^)+(0.0421P)^2^+1.0185P] where P=(Fo^2^+2Fc^2^)/3'
_refine_ls_weighting_scheme calc
_refine_ls_wR_factor_gt 0.0966
_refine_ls_wR_factor_ref 0.1012
_reflns_number_gt 2890
_reflns_number_total 3405
_reflns_threshold_expression >2sigma(I)
_cod_data_source_file ja029867isi20021221_041535.cif
_cod_data_source_block global
_cod_original_sg_symbol_H-M 'P 21/c '
_cod_original_formula_sum 'C17 H25 N O3 S '
_cod_database_code 4113873

loop_
_symmetry_equiv_pos_as_xyz
+X,+Y,+Z
-X,-Y,-Z
'-X,+Y+ 1/2,-Z+ 1/2'
'+X,-Y+ 1/2,+Z+ 1/2'

loop_
_atom_site_label
_atom_site_type_symbol
_atom_site_fract_x
_atom_site_fract_y
_atom_site_fract_z
_atom_site_U_iso_or_equiv
_atom_site_adp_type
_atom_site_occupancy
_atom_site_symmetry_multiplicity
_atom_site_calc_flag
_atom_site_refinement_flags
S1 S 0.51519(5) 0.16343(5) 0.455572(18) 0.02096(14) Uani 1 1 d .
N2 N 0.29330(17) 0.18605(17) 0.24838(6) 0.0233(3) Uani 1 1 d .
O3 O 0.48225(16) 0.36200(16) 0.24642(6) 0.0338(3) Uani 1 1 d .
O4 O 0.14662(16) -0.00956(16) 0.27356(6) 0.0341(3) Uani 1 1 d .
C5 C 0.34064(19) 0.35723(18) 0.39157(7) 0.0175(3) Uani 1 1 d .
C6 C 0.33708(18) 0.09630(18) 0.40562(7) 0.0170(3) Uani 1 1 d .
C7 C 0.24616(18) 0.24189(18) 0.40224(7) 0.0167(3) Uani 1 1 d .
O8 O 0.64473(15) 0.05579(15) 0.45542(6) 0.0306(3) Uani 1 1 d .
C9 C 0.50047(18) 0.29344(18) 0.38895(7) 0.0180(3) Uani 1 1 d .
C10 C 0.0802(2) 0.2308(2) 0.41628(8) 0.0239(4) Uani 1 1 d .
C11 C 0.50062(19) 0.18502(19) 0.33339(7) 0.0194(3) Uani 1 1 d .
C12 C 0.4312(2) 0.2570(2) 0.27145(7) 0.0229(4) Uani 1 1 d .
C13 C 0.2609(2) 0.06818(19) 0.28603(7) 0.0223(4) Uani 1 1 d .
C14 C 0.38975(19) 0.05947(18) 0.34295(7) 0.0188(3) Uani 1 1 d .
C15 C 0.3175(2) 0.52837(19) 0.38280(8) 0.0236(4) Uani 1 1 d .
C16 C 0.1892(2) 0.2330(3) 0.19092(8) 0.0348(5) Uani 1 1 d .
C17 C 0.2247(2) 0.5633(2) 0.31653(9) 0.0353(5) Uani 1 1 d .
C18 C 0.0876(3) 0.2698(3) 0.48622(9) 0.0392(5) Uani 1 1 d .
C19 C 0.4734(2) 0.6096(2) 0.38806(10) 0.0347(5) Uani 1 1 d .
C20 C 0.0178(2) 0.0688(2) 0.40813(11) 0.0384(5) Uani 1 1 d .
C21 C 0.2382(3) 0.5984(2) 0.43340(10) 0.0358(5) Uani 1 1 d .
C22 C -0.0371(2) 0.3274(3) 0.37309(12) 0.0431(5) Uani 1 1 d .
H6 H 0.2953 0.0123 0.4248 0.020 Uiso 1 1 d R
H9 H 0.5859 0.3632 0.3956 0.022 Uiso 1 1 d R
H11 H 0.6050 0.1513 0.3329 0.023 Uiso 1 1 d R
H14 H 0.4338 -0.0345 0.3449 0.023 Uiso 1 1 d R
H16A H 0.1689 0.1477 0.1652 0.042 Uiso 1 1 d R
H16B H 0.2419 0.3053 0.1709 0.042 Uiso 1 1 d R
H16C H 0.1045 0.2776 0.2010 0.042 Uiso 1 1 d R
H17A H 0.2092 0.6749 0.3123 0.042 Uiso 1 1 d R
H17B H 0.1237 0.5105 0.3070 0.042 Uiso 1 1 d R
H17C H 0.2850 0.5341 0.2845 0.042 Uiso 1 1 d R
H18A H -0.0135 0.2546 0.4967 0.047 Uiso 1 1 d R
H18B H 0.1649 0.2018 0.5141 0.047 Uiso 1 1 d R
H18C H 0.1172 0.3760 0.4957 0.047 Uiso 1 1 d R
H19A H 0.4539 0.7173 0.3857 0.042 Uiso 1 1 d R
H19B H 0.5243 0.5780 0.3528 0.042 Uiso 1 1 d R
H19C H 0.5407 0.5934 0.4281 0.042 Uiso 1 1 d R
H20A H -0.0983 0.0722 0.4142 0.046 Uiso 1 1 d R
H20B H 0.0797 -0.0023 0.4414 0.046 Uiso 1 1 d R
H20C H 0.0267 0.0296 0.3662 0.046 Uiso 1 1 d R
H21A H 0.2316 0.7059 0.4268 0.043 Uiso 1 1 d R
H21B H 0.2967 0.5783 0.4773 0.043 Uiso 1 1 d R
H21C H 0.1328 0.5609 0.4315 0.043 Uiso 1 1 d R
H22A H -0.1438 0.3189 0.3858 0.052 Uiso 1 1 d R
H22B H -0.0509 0.2980 0.3295 0.052 Uiso 1 1 d R
H22C H -0.0121 0.4328 0.3769 0.052 Uiso 1 1 d R

loop_
_atom_site_aniso_label
_atom_site_aniso_U_11
_atom_site_aniso_U_22
_atom_site_aniso_U_33
_atom_site_aniso_U_23
_atom_site_aniso_U_13
_atom_site_aniso_U_12
S1 0.0216(3) 0.0242(2) 0.0157(2) 0.00274(15) -0.00021(15) 0.00134(17)
N2 0.0260(8) 0.0272(8) 0.0159(6) 0.0008(5) 0.0017(5) -0.0003(6)
O3 0.0378(8) 0.0401(8) 0.0248(6) 0.0093(6) 0.0094(5) -0.0098(6)
O4 0.0360(8) 0.0370(8) 0.0271(7) -0.0032(6) -0.0003(5) -0.0134(6)
C5 0.0189(9) 0.0188(8) 0.0149(7) -0.0013(6) 0.0028(6) 0.0015(6)
C6 0.0184(9) 0.0169(8) 0.0159(7) 0.0013(6) 0.0035(6) -0.0008(6)
C7 0.0184(9) 0.0177(8) 0.0142(7) -0.0008(6) 0.0035(6) 0.0005(6)
O8 0.0243(7) 0.0339(8) 0.0319(7) 0.0102(6) 0.0010(5) 0.0097(6)
C9 0.0165(9) 0.0204(8) 0.0164(7) 0.0017(6) 0.0010(6) -0.0017(6)
C10 0.0203(9) 0.0240(9) 0.0297(9) 0.0005(7) 0.0110(7) 0.0018(7)
C11 0.0177(9) 0.0236(9) 0.0178(7) 0.0008(6) 0.0059(6) 0.0020(7)
C12 0.0270(10) 0.0274(10) 0.0158(7) 0.0000(6) 0.0084(6) 0.0006(7)
C13 0.0279(10) 0.0216(9) 0.0177(8) -0.0040(6) 0.0052(7) -0.0016(7)
C14 0.0219(9) 0.0162(8) 0.0187(8) 0.0001(6) 0.0048(6) 0.0017(6)
C15 0.0255(10) 0.0179(9) 0.0274(9) 0.0014(7) 0.0050(7) 0.0011(7)
C16 0.0345(12) 0.0435(12) 0.0228(9) 0.0057(8) -0.0044(8) -0.0019(9)
C17 0.0393(12) 0.0291(11) 0.0351(10) 0.0107(8) 0.0004(9) 0.0051(9)
C18 0.0429(13) 0.0447(13) 0.0378(11) -0.0034(9) 0.0273(9) -0.0022(10)
C19 0.0326(12) 0.0202(10) 0.0512(12) 0.0047(8) 0.0072(9) -0.0037(8)
C20 0.0300(12) 0.0311(11) 0.0591(13) -0.0047(9) 0.0211(10) -0.0091(9)
C21 0.0450(13) 0.0196(10) 0.0460(12) -0.0058(8) 0.0166(9) 0.0021(8)
C22 0.0195(11) 0.0457(13) 0.0624(14) 0.0176(11) 0.0033(9) 0.0011(9)

loop_
_atom_type_symbol
_atom_type_description
_atom_type_scat_dispersion_real
_atom_type_scat_dispersion_imag
_atom_type_scat_source
C C 0.0033 0.0016 'International Tables Vol C Tables 4.2.6.8 and 6.1.1.4'
H H 0.0000 0.0000 'International Tables Vol C Tables 4.2.6.8 and 6.1.1.4'
N N 0.0061 0.0033 'International Tables Vol C Tables 4.2.6.8 and 6.1.1.4'
O O 0.0106 0.0060 'International Tables Vol C Tables 4.2.6.8 and 6.1.1.4'
S S 0.1246 0.1234 'International Tables Vol C Tables 4.2.6.8 and 6.1.1.4'

loop_
_diffrn_radiation_wavelength
0.71073

loop_
_geom_angle_atom_site_label_1
_geom_angle_atom_site_label_2
_geom_angle_atom_site_label_3
_geom_angle
O8 S1 C6 111.08(8)
O8 S1 C9 110.31(7)
C6 S1 C9 79.31(7)
C12 N2 C13 113.39(14)
C12 N2 C16 123.21(15)
C13 N2 C16 123.38(15)
C7 C5 C9 108.60(14)
C7 C5 C15 133.76(15)
C9 C5 C15 117.64(14)
C7 C6 C14 112.31(12)
C7 C6 S1 97.75(10)
C14 C6 S1 102.95(11)
C5 C7 C6 108.59(13)
C5 C7 C10 134.86(15)
C6 C7 C10 116.33(13)
C5 C9 C11 113.32(13)
C5 C9 S1 97.88(10)
C11 C9 S1 101.94(11)
C22 C10 C18 112.05(17)
C22 C10 C20 105.81(17)
C18 C10 C20 105.79(16)
C22 C10 C7 113.54(15)
C18 C10 C7 107.96(14)
C20 C10 C7 111.44(14)
C12 C11 C14 105.59(14)
C12 C11 C9 111.55(14)
C14 C11 C9 105.12(12)
O3 C12 N2 124.67(16)
O3 C12 C11 127.15(17)
N2 C12 C11 108.14(14)
O4 C13 N2 123.65(16)
O4 C13 C14 128.21(16)
N2 C13 C14 108.14(14)
C13 C14 C11 104.70(13)
C13 C14 C6 113.67(14)
C11 C14 C6 105.47(13)
C21 C15 C19 105.84(16)
C21 C15 C17 110.38(16)
C19 C15 C17 106.54(15)
C21 C15 C5 112.36(14)
C19 C15 C5 111.12(15)
C17 C15 C5 110.36(14)
C7 C6 H6 116.5
C14 C6 H6 114.4
S1 C6 H6 110.7
C5 C9 H9 116.9
C11 C9 H9 113.9
S1 C9 H9 110.5
C12 C11 H11 110.6
C14 C11 H11 114.0
C9 C11 H11 109.9
C13 C14 H14 109.2
C11 C14 H14 113.6
C6 C14 H14 110.2
N2 C16 H16A 107.1
N2 C16 H16B 107.6
H16A C16 H16B 109.6
N2 C16 H16C 109.5
H16A C16 H16C 115.0
H16B C16 H16C 107.9
C15 C17 H17A 108.9
C15 C17 H17B 113.3
H17A C17 H17B 110.4
C15 C17 H17C 109.8
H17A C17 H17C 106.3
H17B C17 H17C 107.9
C10 C18 H18A 108.9
C10 C18 H18B 110.4
H18A C18 H18B 108.6
C10 C18 H18C 112.2
H18A C18 H18C 107.6
H18B C18 H18C 108.9
C15 C19 H19A 108.3
C15 C19 H19B 109.4
H19A C19 H19B 109.8
C15 C19 H19C 112.7
H19A C19 H19C 105.5
H19B C19 H19C 110.9
C10 C20 H20A 106.9
C10 C20 H20B 111.3
H20A C20 H20B 109.1
C10 C20 H20C 110.4
H20A C20 H20C 111.6
H20B C20 H20C 107.5
C15 C21 H21A 108.7
C15 C21 H21B 112.3
H21A C21 H21B 108.7
C15 C21 H21C 112.5
H21A C21 H21C 107.5
H21B C21 H21C 107.0
C10 C22 H22A 110.0
C10 C22 H22B 113.2
H22A C22 H22B 106.6
C10 C22 H22C 112.3
H22A C22 H22C 104.7
H22B C22 H22C 109.5

loop_
_geom_bond_atom_site_label_1
_geom_bond_atom_site_label_2
_geom_bond_distance
S1 O8 1.4880(13)
S1 C6 1.8288(16)
S1 C9 1.8326(16)
N2 C12 1.375(2)
N2 C13 1.389(2)
N2 C16 1.460(2)
O3 C12 1.207(2)
O4 C13 1.208(2)
C5 C7 1.366(2)
C5 C9 1.525(2)
C5 C15 1.543(2)
C6 C7 1.517(2)
C6 C14 1.545(2)
C7 C10 1.547(2)
C9 C11 1.540(2)
C10 C22 1.521(3)
C10 C18 1.540(3)
C10 C20 1.541(3)
C11 C12 1.507(2)
C11 C14 1.521(2)
C13 C14 1.512(2)
C15 C21 1.533(3)
C15 C19 1.534(3)
C15 C17 1.542(2)
C6 H6 0.9601
C9 H9 0.9639
C11 H11 0.9667
C14 H14 0.9193
C16 H16A 0.9383
C16 H16B 0.9429
C16 H16C 0.9053
C17 H17A 1.0039
C17 H17B 0.9910
C17 H17C 0.9817
C18 H18A 0.9655
C18 H18B 1.0185
C18 H18C 0.9913
C19 H19A 0.9729
C19 H19B 0.9931
C19 H19C 0.9635
C20 H20A 1.0527
C20 H20B 1.0327
C20 H20C 0.9882
C21 H21A 0.9668
C21 H21B 1.0079
C21 H21C 0.9783
C22 H22A 1.0277
C22 H22B 0.9631
C22 H22C 0.9633

loop_
_cod_related_entry_id
_cod_related_entry_database
_cod_related_entry_code
1 ChemSpider 4410767
